data_7236644
loop_
_publ_author_name
'Mon, Marta'
'Qu, Xiaoni'
'Ferrando-Soria, Jes\'us'
'Pellicer-Carre\~no, Isaac'
'Sep\'ulveda-Escribano, Antonio'
'Ramos-Fernandez, Enrique V.'
'Jansen, Johannes C.'
'Armentano, Donatella'
'Pardo, Emilio'

_publ_section_title
;
 Fine-tuning of the confined space in microporous metal--organic
 frameworks for efficient mercury removal
;
_journal_issue 38
_journal_name_full 'Journal of Materials Chemistry A'
_journal_page_first 20120
_journal_paper_doi 10.1039/C7TA06199D
_journal_volume 5
_journal_year 2017
_chemical_formula_sum 'C24 H42 Cu4 N4 O17 S4'
_chemical_formula_weight 1041.01
_space_group_crystal_system tetragonal
_space_group_IT_number 77
_space_group_name_Hall 'P 4c'
_space_group_name_H-M_alt 'P 42'
_atom_sites_solution_hydrogens geom
_audit_creation_method SHELXL-2013
_audit_update_record
;
2017-06-23 deposited with the CCDC.
2017-08-04 downloaded from the CCDC.
;
_cell_angle_alpha 90
_cell_angle_beta 90
_cell_angle_gamma 90
_cell_formula_units_Z 2
_cell_length_a 13.6593(2)
_cell_length_b 13.6593(2)
_cell_length_c 12.0051(4)
_cell_measurement_reflns_used 1684
_cell_measurement_temperature 45(2)
_cell_measurement_theta_max 29.5850
_cell_measurement_theta_min 2.1100
_cell_volume 2239.87(9)
_computing_cell_refinement 'CrysAlisPro 1.171.38.41 (Rigaku OD, 2015)'
_computing_data_collection 'CrysAlisPro 1.171.38.41 (Rigaku OD, 2015)'
_computing_data_reduction 'CrysAlisPro 1.171.38.41 (Rigaku OD, 2015)'
_computing_molecular_graphics 'CRYSTAL MAKER'
_computing_publication_material 'Bruker SHELXTL'
_computing_structure_refinement 'SHELXL-2013 (Sheldrick, 2013)'
_computing_structure_solution 'SHELXS-2013 (Sheldrick, 2013)'
_diffrn_ambient_temperature 45(2)
_diffrn_detector 'CCD plate'
_diffrn_detector_area_resol_mean 10.2930
_diffrn_detector_type Atlas
_diffrn_measured_fraction_theta_full 0.9891
_diffrn_measured_fraction_theta_max 0.9484
_diffrn_measurement_device 'four-circle diffractometer'
_diffrn_measurement_device_type 'Xcalibur, Atlas'
_diffrn_radiation_monochromator synchrotron
_diffrn_radiation_probe x-ray
_diffrn_radiation_type synchrotron
_diffrn_radiation_wavelength 0.67165
_diffrn_reflns_av_R_equivalents 0.0516
_diffrn_reflns_av_unetI/netI 0.0773
_diffrn_reflns_Laue_measured_fraction_full 0.929
_diffrn_reflns_Laue_measured_fraction_max 0.989
_diffrn_reflns_limit_h_max 12
_diffrn_reflns_limit_h_min -13
_diffrn_reflns_limit_k_max 16
_diffrn_reflns_limit_k_min -12
_diffrn_reflns_limit_l_max 14
_diffrn_reflns_limit_l_min -13
_diffrn_reflns_number 7323
_diffrn_reflns_point_group_measured_fraction_full 0.892
_diffrn_reflns_point_group_measured_fraction_max 0.950
_diffrn_reflns_theta_full 24.6602
_diffrn_reflns_theta_max 24.6939
_diffrn_reflns_theta_min 1.4908
_diffrn_source synchrotron
_exptl_absorpt_coefficient_mu 1.751
_exptl_absorpt_correction_T_max 0.67867
_exptl_absorpt_correction_T_min 0.67082
_exptl_absorpt_correction_type sphere
_exptl_absorpt_process_details
;
CrysAlisPro 1.171.38.41 (Rigaku Oxford Diffraction, 2015)
Spherical absorption correction
 using equivalent radius and absorption coefficient.
Empirical absorption correction using spherical harmonics,
 implemented in SCALE3 ABSPACK scaling algorithm.
;
_exptl_crystal_colour green
_exptl_crystal_density_diffrn 1.544
_exptl_crystal_description hexagonal
_exptl_crystal_F_000 1060
_exptl_crystal_recrystallization_method 'Re-crystallisation from solvent: water'
_exptl_crystal_size_max 0.20
_exptl_crystal_size_mid 0.18
_exptl_crystal_size_min 0.16
_refine_diff_density_max 0.396
_refine_diff_density_min -0.483
_refine_diff_density_rms 0.094
_refine_ls_abs_structure_details
;
 Flack x determined using 1137 quotients [(I+)-(I-)]/[(I+)+(I-)]
 (Parsons and Flack (2004), Acta Cryst. A60, s61).
;
_refine_ls_abs_structure_Flack 0.02(4)
_refine_ls_extinction_method none
_refine_ls_goodness_of_fit_ref 0.957
_refine_ls_hydrogen_treatment riding
_refine_ls_matrix_type full
_refine_ls_number_parameters 226
_refine_ls_number_reflns 3630
_refine_ls_number_restraints 1
_refine_ls_restrained_S_all 0.957
_refine_ls_R_factor_all 0.0696
_refine_ls_R_factor_gt 0.0516
_refine_ls_shift/su_max 0.000
_refine_ls_shift/su_mean 0.000
_refine_ls_structure_factor_coef Fsqd
_refine_ls_weighting_details 'w=1/[\s^2^(Fo^2^)+(0.0682P)^2^+3.5913P] where P=(Fo^2^+2Fc^2^)/3'
_refine_ls_weighting_scheme calc
_refine_ls_wR_factor_gt 0.1215
_refine_ls_wR_factor_ref 0.1329
_reflns_Friedel_coverage 0.825
_reflns_Friedel_fraction_full 0.851
_reflns_Friedel_fraction_max 0.907
_reflns_number_gt 2936
_reflns_number_total 3630
_reflns_threshold_expression 'I > 2\s(I)'
_cod_data_source_file c7ta06199d2.cif
_cod_data_source_block 1_45K
_cod_original_cell_volume 2239.88(10)
_cod_database_code 7236644
_shelx_space_group_comment
;
The symmetry employed for this shelxl refinement is uniquely defined
by the following loop, which should always be used as a source of
symmetry information in preference to the above space-group names.
They are only intended as comments.
;
_oxdiff_exptl_absorpt_empirical_full_min 0.919
_oxdiff_exptl_absorpt_empirical_full_max 1.087
_oxdiff_exptl_absorpt_empirical_details
;
Empirical correction (ABSPACK) includes:
- Absorption correction using spherical harmonics
- Frame scaling
;
_shelxl_version_number 2013-4

loop_
_space_group_symop_operation_xyz
'x, y, z'
'-x, -y, z'
'-y, x, z+1/2'
'y, -x, z+1/2'

loop_
_atom_site_label
_atom_site_type_symbol
_atom_site_fract_x
_atom_site_fract_y
_atom_site_fract_z
_atom_site_U_iso_or_equiv
_atom_site_adp_type
_atom_site_occupancy
_atom_site_site_symmetry_order
_atom_site_calc_flag
_atom_site_refinement_flags_posn
_atom_site_refinement_flags_adp
_atom_site_refinement_flags_occupancy
O5 O 0.3236(5) 0.0162(5) 0.5690(6) 0.0261(18) Uani 1 1 d . . .
O3 O 0.1981(5) 0.4799(5) 0.1034(6) 0.0218(17) Uani 1 1 d . . .
C4 C 0.2183(8) 0.5357(8) 0.1930(10) 0.020(3) Uani 1 1 d . . .
C6 C 0.2903(7) -0.0398(8) 0.4845(9) 0.016(2) Uani 1 1 d . . .
O4 O 0.2158(5) 0.6342(5) 0.1904(6) 0.0186(17) Uani 1 1 d . . .
O6 O 0.2846(6) -0.1349(5) 0.4890(6) 0.0226(18) Uani 1 1 d . . .
C8 C 0.3553(8) 0.6213(8) 0.4173(9) 0.027(2) Uani 1 1 d . . .
H8A H 0.3346 0.6741 0.3660 0.032 Uiso 1 1 calc R U .
H8B H 0.4231 0.6356 0.4414 0.032 Uiso 1 1 calc R U .
C7 C 0.3544(7) 0.5199(7) 0.3515(8) 0.019(2) Uani 1 1 d . . .
H7A H 0.3819 0.4687 0.4008 0.023 Uiso 1 1 calc R U .
H7B H 0.3984 0.5259 0.2863 0.023 Uiso 1 1 calc R U .
S1 S 0.2717(2) 0.62188(19) 0.5446(3) 0.0266(6) Uani 1 1 d . . .
S2 S 0.1679(2) -0.1185(2) 0.1446(3) 0.0382(7) Uani 1 1 d . . .
C9 C 0.3308(10) 0.5268(8) 0.6373(12) 0.044(3) Uani 1 1 d . . .
H9A H 0.4008 0.5413 0.6450 0.066 Uiso 1 1 calc R U .
H9B H 0.3226 0.4618 0.6040 0.066 Uiso 1 1 calc R U .
H9C H 0.2997 0.5280 0.7108 0.066 Uiso 1 1 calc R U .
C12 C 0.1877(14) -0.0274(12) 0.0241(15) 0.082(6) Uani 1 1 d . . .
H12A H 0.2040 0.0372 0.0545 0.124 Uiso 1 1 calc R U .
H12B H 0.1276 -0.0226 -0.0203 0.124 Uiso 1 1 calc R U .
H12C H 0.2415 -0.0503 -0.0232 0.124 Uiso 1 1 calc R U .
C10 C 0.3289(8) -0.0199(8) 0.2672(9) 0.027(2) Uani 1 1 d . . .
H10A H 0.3295 0.0327 0.2104 0.033 Uiso 1 1 calc R U .
H10B H 0.3964 -0.0270 0.2959 0.033 Uiso 1 1 calc R U .
C11 C 0.2974(9) -0.1205(8) 0.2083(9) 0.032(3) Uani 1 1 d . . .
H11A H 0.3008 -0.1738 0.2639 0.039 Uiso 1 1 calc R U .
H11B H 0.3451 -0.1356 0.1487 0.039 Uiso 1 1 calc R U .
Cu1 Cu 0.19703(8) 0.32728(8) 0.13720(8) 0.0179(3) Uani 1 1 d . . .
Cu2 Cu 0.30524(8) 0.16932(8) 0.54419(8) 0.0169(3) Uani 1 1 d . . .
O1 O 0.1984(5) 0.1864(5) 0.2141(6) 0.0207(17) Uani 1 1 d . . .
O2 O 0.2877(5) 0.3109(5) 0.4728(6) 0.0222(17) Uani 1 1 d . . .
N1 N 0.2386(6) 0.3740(6) 0.2887(7) 0.0172(19) Uani 1 1 d . . .
N2 N 0.2634(6) 0.1230(6) 0.3910(7) 0.018(2) Uani 1 1 d . . .
C2 C 0.2366(7) 0.1948(7) 0.3171(9) 0.016(2) Uani 1 1 d . . .
C5 C 0.2581(8) 0.0135(7) 0.3691(9) 0.019(2) Uani 1 1 d . . .
H5 H 0.1891 -0.0048 0.3510 0.022 Uiso 1 1 calc R U .
C3 C 0.2482(8) 0.4838(7) 0.3084(9) 0.019(2) Uani 1 1 d . . .
H3 H 0.1987 0.5030 0.3657 0.023 Uiso 1 1 calc R U .
C1 C 0.2555(7) 0.3021(8) 0.3672(9) 0.018(2) Uani 1 1 d . . .
O1W O 0.0000 0.5000 0.2478(13) 0.070(4) Uani 1 2 d S T P
O2W O 0.0000 0.5000 0.502(4) 0.31(3) Uiso 1 2 d S . P

loop_
_atom_site_aniso_label
_atom_site_aniso_U_11
_atom_site_aniso_U_22
_atom_site_aniso_U_33
_atom_site_aniso_U_23
_atom_site_aniso_U_13
_atom_site_aniso_U_12
O5 0.028(4) 0.018(4) 0.032(5) 0.000(3) -0.006(3) 0.002(3)
O3 0.029(4) 0.022(4) 0.014(4) 0.001(3) -0.001(3) 0.000(3)
C4 0.020(6) 0.014(6) 0.026(6) 0.006(4) 0.007(4) -0.002(5)
C6 0.009(5) 0.022(7) 0.016(6) -0.001(4) 0.000(4) -0.003(4)
O4 0.018(4) 0.017(4) 0.021(4) 0.006(3) -0.002(3) 0.002(3)
O6 0.031(5) 0.016(4) 0.021(4) 0.002(3) -0.001(3) -0.003(4)
C8 0.026(6) 0.027(6) 0.026(6) 0.004(4) -0.006(4) -0.004(5)
C7 0.017(5) 0.023(6) 0.018(5) -0.001(4) -0.002(4) -0.002(4)
S1 0.0311(15) 0.0249(14) 0.0237(13) -0.0037(12) -0.0014(13) -0.0036(12)
S2 0.0382(18) 0.0356(17) 0.0408(17) -0.0100(14) -0.0115(16) 0.0032(14)
C9 0.087(10) 0.018(6) 0.027(6) 0.000(6) -0.014(7) 0.000(6)
C12 0.127(16) 0.041(10) 0.080(14) 0.000(9) -0.055(12) 0.010(10)
C10 0.029(7) 0.026(6) 0.027(6) 0.001(4) 0.002(4) 0.000(5)
C11 0.045(8) 0.032(7) 0.020(6) 0.000(4) -0.002(5) 0.002(5)
Cu1 0.0219(7) 0.0167(7) 0.0151(7) -0.0002(6) -0.0041(6) 0.0008(5)
Cu2 0.0192(7) 0.0167(7) 0.0147(7) 0.0001(6) -0.0040(6) 0.0005(5)
O1 0.025(4) 0.018(4) 0.018(4) -0.004(3) -0.008(3) 0.000(3)
O2 0.028(5) 0.016(4) 0.022(4) 0.003(3) -0.006(3) -0.002(3)
N1 0.022(5) 0.015(5) 0.015(5) -0.003(3) -0.001(4) 0.000(4)
N2 0.025(5) 0.011(5) 0.018(5) 0.000(3) -0.007(4) -0.006(4)
C2 0.014(6) 0.017(6) 0.017(6) -0.001(4) 0.003(4) -0.004(4)
C5 0.018(6) 0.015(6) 0.023(6) 0.001(4) -0.005(5) -0.002(5)
C3 0.025(6) 0.017(6) 0.015(6) 0.001(4) -0.001(4) 0.003(4)
C1 0.015(6) 0.019(6) 0.019(6) -0.001(4) -0.003(4) 0.000(5)
O1W 0.055(10) 0.088(12) 0.066(10) 0.000 0.000 0.002(8)

loop_
_atom_type_symbol
_atom_type_description
_atom_type_scat_dispersion_real
_atom_type_scat_dispersion_imag
_atom_type_scat_source
C C 0.0026 0.0014 'International Tables Vol C Tables 4.2.6.8 and 6.1.1.4'
H H 0.0000 0.0000 'International Tables Vol C Tables 4.2.6.8 and 6.1.1.4'
N N 0.0053 0.0029 'International Tables Vol C Tables 4.2.6.8 and 6.1.1.4'
O O 0.0095 0.0054 'International Tables Vol C Tables 4.2.6.8 and 6.1.1.4'
Cu Cu 0.3356 1.1486 'International Tables Vol C Tables 4.2.6.8 and 6.1.1.4'
S S 0.1139 0.1106 'International Tables Vol C Tables 4.2.6.8 and 6.1.1.4'

loop_
_geom_angle_atom_site_label_1
_geom_angle_atom_site_label_2
_geom_angle_atom_site_label_3
_geom_angle
_geom_angle_site_symmetry_1
_geom_angle_site_symmetry_3
C6 O5 Cu2 114.3(6) . .
C4 O3 Cu1 113.9(6) . .
O4 C4 O3 122.9(9) . .
O4 C4 C3 117.8(9) . .
O3 C4 C3 119.3(8) . .
O6 C6 O5 123.7(9) . .
O6 C6 C5 117.8(8) . .
O5 C6 C5 118.6(9) . .
C4 O4 Cu2 115.6(6) . 4_564
C6 O6 Cu1 115.5(6) . 4
C7 C8 S1 113.3(7) . .
C8 C7 C3 115.5(8) . .
C9 S1 C8 102.3(6) . .
C11 S2 C12 100.3(6) . .
C11 C10 C5 114.4(8) . .
C10 C11 S2 114.2(8) . .
N1 Cu1 O6 172.0(3) . 3_554
N1 Cu1 O3 81.9(3) . .
O6 Cu1 O3 96.7(3) 3_554 .
N1 Cu1 O1 83.8(3) . .
O6 Cu1 O1 97.0(3) 3_554 .
O3 Cu1 O1 165.4(3) . .
N2 Cu2 O4 172.4(3) . 3_655
N2 Cu2 O5 81.6(3) . .
O4 Cu2 O5 97.9(3) 3_655 .
N2 Cu2 O2 83.5(3) . .
O4 Cu2 O2 96.3(3) 3_655 .
O5 Cu2 O2 164.3(3) . .
C2 O1 Cu1 108.9(6) . .
C1 O2 Cu2 109.6(6) . .
C1 N1 C3 125.4(8) . .
C1 N1 Cu1 116.0(7) . .
C3 N1 Cu1 118.5(6) . .
C2 N2 C5 125.3(8) . .
C2 N2 Cu2 116.0(7) . .
C5 N2 Cu2 118.5(6) . .
O1 C2 N2 129.5(9) . .
O1 C2 C1 119.0(7) . .
N2 C2 C1 111.6(7) . .
N2 C5 C10 112.3(8) . .
N2 C5 C6 106.3(8) . .
C10 C5 C6 110.8(8) . .
N1 C3 C4 106.2(8) . .
N1 C3 C7 115.2(8) . .
C4 C3 C7 111.7(8) . .
O2 C1 N1 129.3(9) . .
O2 C1 C2 119.1(8) . .
N1 C1 C2 111.5(7) . .

loop_
_geom_bond_atom_site_label_1
_geom_bond_atom_site_label_2
_geom_bond_distance
_geom_bond_site_symmetry_2
O5 C6 1.349(12) .
O5 Cu2 2.128(7) .
O3 C4 1.347(13) .
O3 Cu1 2.123(7) .
C4 O4 1.346(13) .
C4 C3 1.609(15) .
C6 O6 1.303(13) .
C6 C5 1.626(14) .
O4 Cu2 2.042(7) 4_564
O6 Cu1 2.055(7) 4
C8 C7 1.593(14) .
C8 S1 1.907(11) .
C7 C3 1.618(14) .
S1 C9 1.891(12) .
S2 C11 1.926(12) .
S2 C12 1.928(18) .
C10 C11 1.604(15) .
C10 C5 1.624(15) .
Cu1 N1 2.009(9) .
Cu1 O6 2.055(7) 3_554
Cu1 O1 2.135(7) .
Cu2 N2 2.027(8) .
Cu2 O4 2.042(7) 3_655
Cu2 O2 2.129(7) .
O1 C2 1.347(12) .
O2 C1 1.347(12) .
N1 C1 1.381(13) .
N1 C3 1.524(13) .
N2 C2 1.373(13) .
N2 C5 1.519(13) .
C2 C1 1.606(11) .
